data_7713936
loop_
_publ_author_name
'Sahoo, Amiya Kumar'
'Sahoo, Ashish Kumar'
'Das, Bhagyashree Ms'
'Panda, Subhra Jyoti'
'Purohit, Chandra Shekhar'
'Doddi, Adinarayana'

_publ_section_title
;
 New Cationic Coinage Metal Complexes Featuring Silyl Group Functionalized
 Phosphine; Syntheses, Structures and Catalytic Studies in Alkyne-Azide
 Cycloaddition Reactions
;
_journal_name_full 'Dalton Transactions'
_journal_paper_doi 10.1039/D3DT01692G
_journal_year 2023
_chemical_formula_moiety 'C42 H46 Ag P2 Si2, B F4'
_chemical_formula_sum 'C42 H46 Ag B F4 P2 Si2'
_chemical_formula_weight 863.59
_space_group_crystal_system orthorhombic
_space_group_IT_number 56
_space_group_name_Hall '-P 2ab 2ac'
_space_group_name_H-M_alt 'P c c n'
_atom_sites_solution_hydrogens geom
_atom_sites_solution_primary iterative
_audit_creation_date 2023-01-23
_audit_creation_method
;
Olex2 1.3
(compiled 2020.11.12 svn.r5f609507 for OlexSys, GUI svn.r6408)
;
_audit_update_record
;
2023-05-23 deposited with the CCDC.	2023-09-12 downloaded from the CCDC.
;
_cell_angle_alpha 90
_cell_angle_beta 90
_cell_angle_gamma 90
_cell_formula_units_Z 8
_cell_length_a 24.2410(3)
_cell_length_b 21.6058(3)
_cell_length_c 15.7379(2)
_cell_measurement_reflns_used 24833
_cell_measurement_temperature 100.00(10)
_cell_measurement_theta_max 77.5810
_cell_measurement_theta_min 3.9000
_cell_volume 8242.67(19)
_computing_cell_refinement 'CrysAlisPro 1.171.42.52a (Rigaku OD, 2022)'
_computing_data_collection 'CrysAlisPro 1.171.42.52a (Rigaku OD, 2022)'
_computing_data_reduction 'CrysAlisPro 1.171.42.52a (Rigaku OD, 2022)'
_computing_molecular_graphics 'Olex2 1.3 (Dolomanov et al., 2009)'
_computing_publication_material 'Olex2 1.3 (Dolomanov et al., 2009)'
_computing_structure_refinement 'SHELXL 2019/2 (Sheldrick, 2015)'
_computing_structure_solution 'olex2.solve 1.3 (Bourhis et al., 2015)'
_diffrn_ambient_environment N~2~
_diffrn_ambient_temperature 100.00(10)
_diffrn_detector 'Hybrid Pixel Array Detector'
_diffrn_detector_area_resol_mean 5.8140
_diffrn_detector_type 'Pilatus 200K'
_diffrn_measured_fraction_theta_full 0.9983
_diffrn_measured_fraction_theta_max 0.9701
_diffrn_measurement_details
;
List of Runs (angles in degrees, time in seconds):

  # Type    Start    End  Width  t~exp~   \w     \q     \k     \f   Frames
#--------------------------------------------------------------------------
  1  \w    -70.00  23.00   0.50    0.30    --  -38.50  92.00 165.00  186
  2  \w     24.00  78.00   0.50    0.30    --   49.56 -92.00  52.00  108
  3  \w     58.00 104.00   0.50    0.50    --  107.46 -92.00  52.00   92
  4  \w    115.00 172.00   0.50    0.50    --  107.46  92.00 165.00  114
  5  \w    -28.00   0.00   0.50    0.30    --  -38.50  37.00  90.00   56
  6  \w   -105.00 -37.00   0.50    0.30    --  -38.50 -37.00 -30.00  136
  7  \w     38.00  88.00   0.50    0.30    --   49.56  57.00 150.00  100
  8  \w     83.00 110.00   0.50    0.30    --   49.56  37.00 -90.00   54
  9  \w     83.00 109.00   0.50    0.50    --  107.46-125.00 -30.00   52
 10  \w     44.00  70.00   0.50    0.50    --  107.46-125.00 -30.00   52
 11  \w     85.00 111.00   0.50    0.50    --  107.46 -45.00  60.00   52
 12  \w     45.00  75.00   0.50    0.50    --  107.46 -45.00  60.00   60
 13  \w    105.00 140.00   0.50    0.50    --  107.46  77.00 150.00   70
 14  \w    109.00 175.00   0.50    0.50    --  107.46  15.00 150.00  132
 15  \w     46.00 106.00   0.50    0.50    --  107.46 -94.00 -30.00  120
 16  \w    138.00 172.00   0.50    0.50    --  107.46  45.00  60.00   68
;
_diffrn_measurement_device 'four-circle diffractometer'
_diffrn_measurement_device_type 'SuperNova, Dual, Cu at home/near, Pilatus 200K'
_diffrn_measurement_method '\w scans'
_diffrn_orient_matrix_type 'CrysAlisPro convention (1999,Acta A55,543-557)'
_diffrn_orient_matrix_UB_11 -0.0189499000
_diffrn_orient_matrix_UB_12 -0.0033316000
_diffrn_orient_matrix_UB_13 0.0933568000
_diffrn_orient_matrix_UB_21 0.0554352000
_diffrn_orient_matrix_UB_22 0.0279556000
_diffrn_orient_matrix_UB_23 0.0285952000
_diffrn_orient_matrix_UB_31 -0.0245166000
_diffrn_orient_matrix_UB_32 0.0655351000
_diffrn_orient_matrix_UB_33 -0.0074960000
_diffrn_radiation_monochromator mirror
_diffrn_radiation_probe x-ray
_diffrn_radiation_type 'Cu K\a'
_diffrn_radiation_wavelength 1.54184
_diffrn_reflns_av_R_equivalents 0.0436
_diffrn_reflns_av_unetI/netI 0.0314
_diffrn_reflns_Laue_measured_fraction_full 0.998
_diffrn_reflns_Laue_measured_fraction_max 0.969
_diffrn_reflns_limit_h_max 23
_diffrn_reflns_limit_h_min -30
_diffrn_reflns_limit_k_max 27
_diffrn_reflns_limit_k_min -20
_diffrn_reflns_limit_l_max 19
_diffrn_reflns_limit_l_min -15
_diffrn_reflns_number 35651
_diffrn_reflns_point_group_measured_fraction_full 0.998
_diffrn_reflns_point_group_measured_fraction_max 0.969
_diffrn_reflns_theta_full 67.684
_diffrn_reflns_theta_max 77.972
_diffrn_reflns_theta_min 3.647
_diffrn_source 'micro-focus sealed X-ray tube'
_diffrn_source_type 'SuperNova (Cu) X-ray Source'
_exptl_absorpt_coefficient_mu 5.604
_exptl_absorpt_correction_T_max 1.00000
_exptl_absorpt_correction_T_min 0.74336
_exptl_absorpt_correction_type multi-scan
_exptl_absorpt_process_details
;
CrysAlisPro 1.171.42.52a (Rigaku Oxford Diffraction, 2022)
Empirical absorption correction using spherical harmonics,
implemented in SCALE3 ABSPACK scaling algorithm.
;
_exptl_crystal_colour 'clear light colourless'
_exptl_crystal_colour_lustre clear
_exptl_crystal_colour_modifier light
_exptl_crystal_colour_primary colourless
_exptl_crystal_density_diffrn 1.392
_exptl_crystal_description block
_exptl_crystal_F_000 3552
_exptl_crystal_size_max 0.32
_exptl_crystal_size_mid 0.28
_exptl_crystal_size_min 0.21
_refine_diff_density_max 0.756
_refine_diff_density_min -1.318
_refine_diff_density_rms 0.085
_refine_ls_extinction_coef 0.000165(13)
_refine_ls_extinction_expression Fc^*^=kFc[1+0.001xFc^2^\l^3^/sin(2\q)]^-1/4^
_refine_ls_extinction_method 'SHELXL-2019/2 (Sheldrick 2019)'
_refine_ls_goodness_of_fit_ref 1.043
_refine_ls_hydrogen_treatment constr
_refine_ls_matrix_type full
_refine_ls_number_parameters 476
_refine_ls_number_reflns 8544
_refine_ls_number_restraints 0
_refine_ls_restrained_S_all 1.043
_refine_ls_R_factor_all 0.0384
_refine_ls_R_factor_gt 0.0358
_refine_ls_shift/su_max 0.002
_refine_ls_shift/su_mean 0.000
_refine_ls_structure_factor_coef Fsqd
_refine_ls_weighting_details 'w=1/[\s^2^(Fo^2^)+(0.0561P)^2^+5.7329P] where P=(Fo^2^+2Fc^2^)/3'
_refine_ls_weighting_scheme calc
_refine_ls_wR_factor_gt 0.0983
_refine_ls_wR_factor_ref 0.1000
_reflns_Friedel_coverage 0.000
_reflns_number_gt 7757
_reflns_number_total 8544
_reflns_threshold_expression 'I > 2\s(I)'
_cod_data_source_file d3dt01692g2.cif
_cod_data_source_block ska-ad-ak-133_auto
_cod_database_code 7713936
_shelx_shelxl_version_number 2019/2
_chemical_oxdiff_formula 'C H N P B F Ag Si'
_chemical_oxdiff_usercomment 'colourless block'
_shelx_space_group_comment
;
The symmetry employed for this shelxl refinement is uniquely defined
by the following loop, which should always be used as a source of
symmetry information in preference to the above space-group names.
They are only intended as comments.
;
_shelx_estimated_absorpt_t_max 0.386
_shelx_estimated_absorpt_t_min 0.267
_diffrn_oxdiff_digest_frames
;
0197eca0d79d80174f0dda22ddce4f7330014527ce9
;
_reflns_odcompleteness_completeness 99.83
_reflns_odcompleteness_iscentric 1
_reflns_odcompleteness_theta 68.13
_olex2_refinement_description
;
1. Fixed Uiso
 At 1.2 times of:
  All C(H) groups
 At 1.5 times of:
  All C(H,H,H) groups
2.a Aromatic/amide H refined with riding coordinates:
 C2(H2), C3(H3), C4(H4), C5(H5), C8(H8), C9(H9), C10(H10), C11(H11), C12(H12),
 C14(H14), C15(H15), C16(H16), C17(H17), C18(H18), C20(H20), C21(H21), C22(H22),
  C23(H23), C24(H24), C26(H26), C27(H27), C28(H28), C29(H29), C30(H30),
 C33(H33), C34(H34), C35(H35), C36(H36)
2.b Idealised Me refined as rotating group:
 C37(H37a,H37b,H37c), C38(H38a,H38b,H38c), C39(H39a,H39b,H39c), C40(H40a,H40b,
 H40c), C41(H41a,H41b,H41c), C42(H42a,H42b,H42c)
;
_olex2_submission_special_instructions 'No special instructions were received'
_oxdiff_exptl_absorpt_empirical_details
;
Empirical correction (ABSPACK) includes:
- Absorption correction using spherical harmonics
- Frame scaling
;
_oxdiff_exptl_absorpt_empirical_full_max 1.216
_oxdiff_exptl_absorpt_empirical_full_min 0.854

loop_
_space_group_symop_operation_xyz
'x, y, z'
'-x+1/2, -y+1/2, z'
'-x, y+1/2, -z+1/2'
'x+1/2, -y, -z+1/2'
'-x, -y, -z'
'x-1/2, y-1/2, -z'
'x, -y-1/2, z-1/2'
'-x-1/2, y, z-1/2'

loop_
_atom_site_label
_atom_site_type_symbol
_atom_site_fract_x
_atom_site_fract_y
_atom_site_fract_z
_atom_site_U_iso_or_equiv
_atom_site_adp_type
_atom_site_occupancy
_atom_site_site_symmetry_order
_atom_site_calc_flag
_atom_site_refinement_flags_posn
_atom_site_refinement_flags_adp
_atom_site_refinement_flags_occupancy
_atom_site_disorder_assembly
_atom_site_disorder_group
Ag1 Ag 0.63529(2) 0.49808(2) 0.26115(2) 0.01507(7) Uani 1 1 d . . . . .
P1 P 0.60678(2) 0.59782(2) 0.31637(3) 0.01429(12) Uani 1 1 d . . . . .
P2 P 0.60760(2) 0.39845(2) 0.20492(3) 0.01419(12) Uani 1 1 d . . . . .
Si1 Si 0.61962(3) 0.64906(3) 0.09197(4) 0.02056(13) Uani 1 1 d . . . . .
Si2 Si 0.61483(2) 0.34628(3) 0.42781(4) 0.01901(13) Uani 1 1 d . . . . .
F1 F 0.79949(8) 0.54414(10) 0.30220(12) 0.0590(6) Uani 1 1 d . . . . .
F2 F 0.73262(5) 0.53300(7) 0.20242(8) 0.0269(3) Uani 1 1 d . . . . .
F3 F 0.73415(5) 0.46987(6) 0.31729(8) 0.0258(3) Uani 1 1 d . . . . .
F4 F 0.79998(8) 0.46110(10) 0.21565(11) 0.0573(6) Uani 1 1 d . . . . .
C1 C 0.63786(8) 0.67089(10) 0.28192(15) 0.0166(4) Uani 1 1 d . . . . .
C2 C 0.65948(8) 0.70987(10) 0.34498(14) 0.0190(4) Uani 1 1 d . . . . .
H2 H 0.656857 0.697682 0.402841 0.023 Uiso 1 1 calc R U . . .
C3 C 0.68452(9) 0.76559(10) 0.32515(15) 0.0222(5) Uani 1 1 d . . . . .
H3 H 0.699019 0.791045 0.369019 0.027 Uiso 1 1 calc R U . . .
C4 C 0.68837(10) 0.78414(11) 0.24097(16) 0.0243(5) Uani 1 1 d . . . . .
H4 H 0.705342 0.822330 0.226429 0.029 Uiso 1 1 calc R U . . .
C5 C 0.66682(9) 0.74562(11) 0.17817(15) 0.0230(5) Uani 1 1 d . . . . .
H5 H 0.669318 0.758770 0.120694 0.028 Uiso 1 1 calc R U . . .
C6 C 0.64162(9) 0.68839(10) 0.19521(14) 0.0192(4) Uani 1 1 d . . . . .
C7 C 0.61834(9) 0.59361(9) 0.43082(13) 0.0165(4) Uani 1 1 d . . . . .
C8 C 0.66482(9) 0.56158(10) 0.45925(14) 0.0214(4) Uani 1 1 d . . . . .
H8 H 0.689494 0.543755 0.419237 0.026 Uiso 1 1 calc R U . . .
C9 C 0.67525(9) 0.55561(11) 0.54567(15) 0.0234(5) Uani 1 1 d . . . . .
H9 H 0.706904 0.533749 0.564783 0.028 Uiso 1 1 calc R U . . .
C10 C 0.63900(9) 0.58188(10) 0.60415(14) 0.0221(5) Uani 1 1 d . . . . .
H10 H 0.645883 0.577755 0.663302 0.027 Uiso 1 1 calc R U . . .
C11 C 0.59301(10) 0.61396(11) 0.57634(14) 0.0243(5) Uani 1 1 d . . . . .
H11 H 0.568666 0.632098 0.616555 0.029 Uiso 1 1 calc R U . . .
C12 C 0.58218(9) 0.61982(10) 0.48991(14) 0.0216(4) Uani 1 1 d . . . . .
H12 H 0.550366 0.641545 0.471134 0.026 Uiso 1 1 calc R U . . .
C13 C 0.53217(8) 0.60838(9) 0.30890(13) 0.0153(4) Uani 1 1 d . . . . .
C14 C 0.50720(9) 0.65913(10) 0.27007(13) 0.0180(4) Uani 1 1 d . . . . .
H14 H 0.529276 0.691653 0.247847 0.022 Uiso 1 1 calc R U . . .
C15 C 0.44982(9) 0.66230(10) 0.26374(14) 0.0205(4) Uani 1 1 d . . . . .
H15 H 0.432987 0.696960 0.237137 0.025 Uiso 1 1 calc R U . . .
C16 C 0.41727(9) 0.61503(10) 0.29617(14) 0.0202(4) Uani 1 1 d . . . . .
H16 H 0.378244 0.617212 0.291493 0.024 Uiso 1 1 calc R U . . .
C17 C 0.44186(9) 0.56453(10) 0.33547(14) 0.0215(4) Uani 1 1 d . . . . .
H17 H 0.419640 0.532314 0.358211 0.026 Uiso 1 1 calc R U . . .
C18 C 0.49896(9) 0.56112(10) 0.34153(14) 0.0205(4) Uani 1 1 d . . . . .
H18 H 0.515600 0.526329 0.368107 0.025 Uiso 1 1 calc R U . . .
C19 C 0.53293(8) 0.38880(9) 0.20643(12) 0.0149(4) Uani 1 1 d . . . . .
C20 C 0.50085(9) 0.44195(10) 0.19714(15) 0.0219(4) Uani 1 1 d . . . . .
H20 H 0.518051 0.481459 0.197061 0.026 Uiso 1 1 calc R U . . .
C21 C 0.44393(9) 0.43768(10) 0.18800(15) 0.0222(5) Uani 1 1 d . . . . .
H21 H 0.422464 0.474071 0.180553 0.027 Uiso 1 1 calc R U . . .
C22 C 0.41861(9) 0.38027(10) 0.18978(13) 0.0198(4) Uani 1 1 d . . . . .
H22 H 0.379738 0.377197 0.183328 0.024 Uiso 1 1 calc R U . . .
C23 C 0.45001(9) 0.32720(10) 0.20098(15) 0.0229(5) Uani 1 1 d . . . . .
H23 H 0.432417 0.287955 0.203442 0.028 Uiso 1 1 calc R U . . .
C24 C 0.50715(9) 0.33105(10) 0.20864(14) 0.0200(4) Uani 1 1 d . . . . .
H24 H 0.528495 0.294505 0.215350 0.024 Uiso 1 1 calc R U . . .
C25 C 0.62124(9) 0.40412(10) 0.09080(13) 0.0174(4) Uani 1 1 d . . . . .
C26 C 0.67077(9) 0.43139(11) 0.06514(14) 0.0232(5) Uani 1 1 d . . . . .
H26 H 0.697422 0.443042 0.106397 0.028 Uiso 1 1 calc R U . . .
C27 C 0.68116(10) 0.44155(11) -0.02074(15) 0.0268(5) Uani 1 1 d . . . . .
H27 H 0.714797 0.460243 -0.038071 0.032 Uiso 1 1 calc R U . . .
C28 C 0.64227(10) 0.42431(11) -0.08096(15) 0.0257(5) Uani 1 1 d . . . . .
H28 H 0.649234 0.431265 -0.139588 0.031 Uiso 1 1 calc R U . . .
C29 C 0.59354(11) 0.39710(12) -0.05568(15) 0.0286(5) Uani 1 1 d . . . . .
H29 H 0.567172 0.385147 -0.097212 0.034 Uiso 1 1 calc R U . . .
C30 C 0.58250(10) 0.38691(11) 0.03003(14) 0.0230(5) Uani 1 1 d . . . . .
H30 H 0.548714 0.368324 0.046891 0.028 Uiso 1 1 calc R U . . .
C31 C 0.63716(8) 0.32451(11) 0.23950(14) 0.0174(4) Uani 1 1 d . . . . .
C32 C 0.63915(8) 0.30667(10) 0.32631(14) 0.0188(4) Uani 1 1 d . . . . .
C33 C 0.66505(9) 0.24979(11) 0.34412(15) 0.0226(4) Uani 1 1 d . . . . .
H33 H 0.666890 0.236538 0.401607 0.027 Uiso 1 1 calc R U . . .
C34 C 0.68806(9) 0.21200(11) 0.28207(16) 0.0233(5) Uani 1 1 d . . . . .
H34 H 0.705707 0.174315 0.297190 0.028 Uiso 1 1 calc R U . . .
C35 C 0.68484(9) 0.23023(11) 0.19764(16) 0.0230(5) Uani 1 1 d . . . . .
H35 H 0.699829 0.204737 0.154208 0.028 Uiso 1 1 calc R U . . .
C36 C 0.65961(9) 0.28590(10) 0.17704(14) 0.0192(4) Uani 1 1 d . . . . .
H36 H 0.657515 0.298092 0.119129 0.023 Uiso 1 1 calc R U . . .
C37 C 0.56974(11) 0.41593(11) 0.41801(15) 0.0278(5) Uani 1 1 d . . . . .
H37A H 0.591322 0.450584 0.395435 0.042 Uiso 1 1 calc R U . . .
H37B H 0.555141 0.426971 0.474070 0.042 Uiso 1 1 calc R U . . .
H37C H 0.539084 0.406826 0.379393 0.042 Uiso 1 1 calc R U . . .
C38 C 0.67866(11) 0.36900(13) 0.48566(16) 0.0329(6) Uani 1 1 d . . . . .
H38A H 0.699152 0.399415 0.451932 0.049 Uiso 1 1 calc R U . . .
H38B H 0.701702 0.332347 0.494907 0.049 Uiso 1 1 calc R U . . .
H38C H 0.668728 0.387206 0.540607 0.049 Uiso 1 1 calc R U . . .
C39 C 0.57374(11) 0.28803(11) 0.48913(16) 0.0300(5) Uani 1 1 d . . . . .
H39A H 0.540350 0.277356 0.457218 0.045 Uiso 1 1 calc R U . . .
H39B H 0.563373 0.305557 0.544302 0.045 Uiso 1 1 calc R U . . .
H39C H 0.595980 0.250709 0.497959 0.045 Uiso 1 1 calc R U . . .
C40 C 0.57521(11) 0.70674(12) 0.03503(16) 0.0315(5) Uani 1 1 d . . . . .
H40A H 0.541725 0.714453 0.068283 0.047 Uiso 1 1 calc R U . . .
H40B H 0.565065 0.690362 -0.020901 0.047 Uiso 1 1 calc R U . . .
H40C H 0.595611 0.745554 0.027936 0.047 Uiso 1 1 calc R U . . .
C41 C 0.68466(11) 0.63263(14) 0.03296(16) 0.0357(6) Uani 1 1 d . . . . .
H41A H 0.675734 0.615553 -0.023071 0.054 Uiso 1 1 calc R U . . .
H41B H 0.706784 0.602633 0.064896 0.054 Uiso 1 1 calc R U . . .
H41C H 0.705650 0.671062 0.026016 0.054 Uiso 1 1 calc R U . . .
C42 C 0.57853(11) 0.57626(11) 0.09669(15) 0.0292(5) Uani 1 1 d . . . . .
H42A H 0.601577 0.542739 0.119018 0.044 Uiso 1 1 calc R U . . .
H42B H 0.565761 0.565456 0.039495 0.044 Uiso 1 1 calc R U . . .
H42C H 0.546624 0.582304 0.134027 0.044 Uiso 1 1 calc R U . . .
B1 B 0.76778(13) 0.50221(12) 0.25936(18) 0.0259(7) Uani 1 1 d . . . . .

loop_
_atom_site_aniso_label
_atom_site_aniso_U_11
_atom_site_aniso_U_22
_atom_site_aniso_U_33
_atom_site_aniso_U_23
_atom_site_aniso_U_13
_atom_site_aniso_U_12
Ag1 0.01405(11) 0.01561(11) 0.01555(11) -0.00165(5) -0.00026(5) 0.00022(5)
P1 0.0139(2) 0.0156(2) 0.0133(2) -0.00078(19) -0.00110(18) 0.00198(18)
P2 0.0131(2) 0.0158(2) 0.0137(2) -0.00072(18) 0.00010(18) -0.00076(18)
Si1 0.0255(3) 0.0212(3) 0.0150(3) 0.0022(2) 0.0005(2) 0.0044(2)
Si2 0.0210(3) 0.0203(3) 0.0158(3) 0.0022(2) -0.0010(2) -0.0028(2)
F1 0.0511(11) 0.0774(14) 0.0486(10) 0.0163(10) -0.0193(9) -0.0399(10)
F2 0.0199(6) 0.0359(8) 0.0250(7) 0.0107(6) 0.0009(5) 0.0036(6)
F3 0.0190(6) 0.0345(7) 0.0237(7) 0.0089(6) 0.0001(5) -0.0028(5)
F4 0.0512(11) 0.0779(14) 0.0428(10) 0.0181(10) 0.0211(9) 0.0401(10)
C1 0.0127(10) 0.0167(10) 0.0204(10) 0.0022(9) -0.0006(8) 0.0033(7)
C2 0.0151(10) 0.0196(10) 0.0222(10) -0.0017(9) -0.0025(8) 0.0016(8)
C3 0.0149(10) 0.0220(11) 0.0298(12) -0.0045(9) -0.0019(9) 0.0016(8)
C4 0.0158(11) 0.0200(12) 0.0370(13) 0.0030(10) 0.0026(9) 0.0019(9)
C5 0.0196(10) 0.0237(11) 0.0257(11) 0.0067(9) 0.0039(9) 0.0036(9)
C6 0.0164(10) 0.0209(10) 0.0202(11) 0.0009(9) 0.0023(8) 0.0040(8)
C7 0.0180(10) 0.0170(10) 0.0145(9) 0.0000(8) -0.0019(8) -0.0009(8)
C8 0.0196(10) 0.0262(11) 0.0183(10) -0.0016(9) -0.0022(8) 0.0029(8)
C9 0.0216(11) 0.0260(11) 0.0226(11) 0.0014(9) -0.0058(9) 0.0008(9)
C10 0.0269(12) 0.0239(11) 0.0156(10) 0.0007(9) -0.0035(8) -0.0059(9)
C11 0.0281(12) 0.0282(12) 0.0166(10) -0.0027(9) 0.0016(9) 0.0010(9)
C12 0.0223(11) 0.0222(10) 0.0201(10) -0.0025(9) -0.0016(9) 0.0031(9)
C13 0.0149(10) 0.0164(9) 0.0145(9) -0.0026(7) -0.0013(7) -0.0001(7)
C14 0.0176(10) 0.0177(10) 0.0186(10) 0.0007(8) -0.0028(8) 0.0012(8)
C15 0.0201(11) 0.0190(10) 0.0226(11) 0.0005(8) -0.0041(8) 0.0012(8)
C16 0.0157(10) 0.0227(10) 0.0221(11) -0.0061(9) -0.0020(8) 0.0012(8)
C17 0.0217(11) 0.0193(10) 0.0236(11) -0.0015(9) 0.0026(9) -0.0022(8)
C18 0.0200(10) 0.0186(10) 0.0227(11) 0.0018(8) 0.0012(9) 0.0028(8)
C19 0.0136(9) 0.0183(10) 0.0130(9) -0.0009(8) 0.0008(7) 0.0006(8)
C20 0.0196(11) 0.0174(10) 0.0287(12) 0.0001(9) -0.0001(9) -0.0003(8)
C21 0.0199(11) 0.0200(10) 0.0266(11) -0.0003(9) -0.0001(9) 0.0025(8)
C22 0.0154(10) 0.0257(11) 0.0185(10) 0.0002(9) -0.0008(8) -0.0005(8)
C23 0.0185(10) 0.0198(10) 0.0305(12) 0.0020(9) -0.0009(9) -0.0043(8)
C24 0.0171(10) 0.0169(10) 0.0258(11) 0.0020(9) -0.0012(9) -0.0009(8)
C25 0.0186(10) 0.0174(10) 0.0161(10) -0.0010(8) 0.0040(8) -0.0002(8)
C26 0.0198(11) 0.0294(12) 0.0204(11) -0.0001(9) 0.0025(9) -0.0018(9)
C27 0.0240(12) 0.0311(12) 0.0253(12) 0.0019(10) 0.0089(9) -0.0002(9)
C28 0.0333(13) 0.0269(12) 0.0169(10) 0.0022(9) 0.0062(9) 0.0063(10)
C29 0.0331(13) 0.0360(13) 0.0168(11) -0.0004(10) -0.0027(10) -0.0016(10)
C30 0.0249(11) 0.0266(11) 0.0176(10) -0.0008(9) 0.0008(9) -0.0046(9)
C31 0.0128(10) 0.0193(11) 0.0202(11) -0.0004(9) -0.0020(7) -0.0024(8)
C32 0.0149(10) 0.0205(10) 0.0209(11) -0.0004(9) -0.0024(8) -0.0028(8)
C33 0.0212(11) 0.0221(10) 0.0246(11) 0.0043(9) -0.0044(9) -0.0026(9)
C34 0.0162(10) 0.0174(10) 0.0365(13) 0.0019(10) -0.0037(10) -0.0006(8)
C35 0.0161(10) 0.0225(11) 0.0305(12) -0.0056(9) 0.0004(9) -0.0019(8)
C36 0.0151(10) 0.0191(10) 0.0233(11) -0.0021(9) -0.0003(8) -0.0011(8)
C37 0.0358(13) 0.0296(12) 0.0179(10) 0.0020(9) 0.0040(10) 0.0044(10)
C38 0.0315(13) 0.0420(15) 0.0252(12) -0.0009(11) -0.0039(10) -0.0085(11)
C39 0.0335(13) 0.0274(12) 0.0291(12) 0.0040(10) 0.0044(10) -0.0046(10)
C40 0.0379(14) 0.0275(12) 0.0291(13) 0.0028(10) -0.0064(11) 0.0065(10)
C41 0.0366(14) 0.0437(15) 0.0269(12) 0.0024(11) 0.0056(11) 0.0113(12)
C42 0.0441(15) 0.0240(11) 0.0194(11) -0.0012(9) -0.0035(10) 0.0009(10)
B1 0.0141(14) 0.044(2) 0.0198(14) 0.0073(11) 0.0000(10) -0.0007(9)

loop_
_atom_type_symbol
_atom_type_description
_atom_type_scat_dispersion_real
_atom_type_scat_dispersion_imag
_atom_type_scat_source
C C 0.0181 0.0091 'International Tables Vol C Tables 4.2.6.8 and 6.1.1.4'
H H 0.0000 0.0000 'International Tables Vol C Tables 4.2.6.8 and 6.1.1.4'
Ag Ag 0.1306 4.2820 'International Tables Vol C Tables 4.2.6.8 and 6.1.1.4'
B B 0.0090 0.0039 'International Tables Vol C Tables 4.2.6.8 and 6.1.1.4'
F F 0.0727 0.0534 'International Tables Vol C Tables 4.2.6.8 and 6.1.1.4'
P P 0.2955 0.4335 'International Tables Vol C Tables 4.2.6.8 and 6.1.1.4'
Si Si 0.2541 0.3302 'International Tables Vol C Tables 4.2.6.8 and 6.1.1.4'

loop_
_geom_angle_atom_site_label_1
_geom_angle_atom_site_label_2
_geom_angle_atom_site_label_3
_geom_angle
_geom_angle_site_symmetry_1
_geom_angle_site_symmetry_3
_geom_angle_publ_flag
P2 Ag1 P1 147.34(2) . . ?
C1 P1 Ag1 122.88(7) . . ?
C7 P1 Ag1 105.41(7) . . ?
C7 P1 C1 105.78(10) . . ?
C7 P1 C13 102.81(10) . . ?
C13 P1 Ag1 111.73(7) . . ?
C13 P1 C1 106.30(9) . . ?
C19 P2 Ag1 111.85(7) . . ?
C19 P2 C25 101.54(9) . . ?
C19 P2 C31 106.54(9) . . ?
C25 P2 Ag1 104.42(7) . . ?
C25 P2 C31 106.20(10) . . ?
C31 P2 Ag1 123.88(7) . . ?
C40 Si1 C6 105.74(11) . . ?
C41 Si1 C6 105.81(11) . . ?
C41 Si1 C40 111.97(12) . . ?
C42 Si1 C6 119.41(10) . . ?
C42 Si1 C40 105.85(12) . . ?
C42 Si1 C41 108.14(13) . . ?
C37 Si2 C32 118.30(10) . . ?
C37 Si2 C39 105.84(11) . . ?
C38 Si2 C32 105.74(11) . . ?
C38 Si2 C37 108.33(12) . . ?
C38 Si2 C39 111.55(12) . . ?
C39 Si2 C32 107.14(11) . . ?
C2 C1 P1 117.49(17) . . ?
C2 C1 C6 119.8(2) . . ?
C6 C1 P1 122.74(17) . . ?
C1 C2 H2 119.1 . . ?
C3 C2 C1 121.8(2) . . ?
C3 C2 H2 119.1 . . ?
C2 C3 H3 120.1 . . ?
C2 C3 C4 119.7(2) . . ?
C4 C3 H3 120.1 . . ?
C3 C4 H4 120.7 . . ?
C3 C4 C5 118.7(2) . . ?
C5 C4 H4 120.7 . . ?
C4 C5 H5 118.2 . . ?
C4 C5 C6 123.6(2) . . ?
C6 C5 H5 118.2 . . ?
C1 C6 Si1 132.98(18) . . ?
C5 C6 Si1 110.52(17) . . ?
C5 C6 C1 116.5(2) . . ?
C8 C7 P1 117.71(16) . . ?
C8 C7 C12 119.59(19) . . ?
C12 C7 P1 122.69(16) . . ?
C7 C8 H8 119.8 . . ?
C9 C8 C7 120.4(2) . . ?
C9 C8 H8 119.8 . . ?
C8 C9 H9 120.2 . . ?
C8 C9 C10 119.6(2) . . ?
C10 C9 H9 120.2 . . ?
C9 C10 H10 119.9 . . ?
C11 C10 C9 120.2(2) . . ?
C11 C10 H10 119.9 . . ?
C10 C11 H11 119.8 . . ?
C10 C11 C12 120.5(2) . . ?
C12 C11 H11 119.8 . . ?
C7 C12 H12 120.2 . . ?
C11 C12 C7 119.7(2) . . ?
C11 C12 H12 120.2 . . ?
C14 C13 P1 123.82(16) . . ?
C14 C13 C18 119.05(19) . . ?
C18 C13 P1 117.08(15) . . ?
C13 C14 H14 119.9 . . ?
C13 C14 C15 120.2(2) . . ?
C15 C14 H14 119.9 . . ?
C14 C15 H15 119.9 . . ?
C16 C15 C14 120.3(2) . . ?
C16 C15 H15 119.9 . . ?
C15 C16 H16 120.1 . . ?
C15 C16 C17 119.9(2) . . ?
C17 C16 H16 120.1 . . ?
C16 C17 H17 120.0 . . ?
C16 C17 C18 120.0(2) . . ?
C18 C17 H17 120.0 . . ?
C13 C18 H18 119.7 . . ?
C17 C18 C13 120.6(2) . . ?
C17 C18 H18 119.7 . . ?
C20 C19 P2 117.28(16) . . ?
C20 C19 C24 119.27(19) . . ?
C24 C19 P2 123.19(16) . . ?
C19 C20 H20 119.7 . . ?
C21 C20 C19 120.6(2) . . ?
C21 C20 H20 119.7 . . ?
C20 C21 H21 120.1 . . ?
C22 C21 C20 119.8(2) . . ?
C22 C21 H21 120.1 . . ?
C21 C22 H22 120.0 . . ?
C21 C22 C23 120.0(2) . . ?
C23 C22 H22 120.0 . . ?
C22 C23 H23 119.8 . . ?
C22 C23 C24 120.5(2) . . ?
C24 C23 H23 119.8 . . ?
C19 C24 H24 120.1 . . ?
C23 C24 C19 119.8(2) . . ?
C23 C24 H24 120.1 . . ?
C26 C25 P2 117.85(16) . . ?
C30 C25 P2 122.32(16) . . ?
C30 C25 C26 119.6(2) . . ?
C25 C26 H26 119.9 . . ?
C27 C26 C25 120.2(2) . . ?
C27 C26 H26 119.9 . . ?
C26 C27 H27 120.1 . . ?
C28 C27 C26 119.9(2) . . ?
C28 C27 H27 120.1 . . ?
C27 C28 H28 120.0 . . ?
C29 C28 C27 120.0(2) . . ?
C29 C28 H28 120.0 . . ?
C28 C29 H29 119.6 . . ?
C28 C29 C30 120.8(2) . . ?
C30 C29 H29 119.6 . . ?
C25 C30 C29 119.6(2) . . ?
C25 C30 H30 120.2 . . ?
C29 C30 H30 120.2 . . ?
C32 C31 P2 122.36(17) . . ?
C36 C31 P2 117.57(17) . . ?
C36 C31 C32 120.0(2) . . ?
C31 C32 Si2 132.37(17) . . ?
C33 C32 Si2 111.29(17) . . ?
C33 C32 C31 116.3(2) . . ?
C32 C33 H33 118.3 . . ?
C34 C33 C32 123.5(2) . . ?
C34 C33 H33 118.3 . . ?
C33 C34 H34 120.5 . . ?
C35 C34 C33 118.9(2) . . ?
C35 C34 H34 120.5 . . ?
C34 C35 H35 120.2 . . ?
C36 C35 C34 119.6(2) . . ?
C36 C35 H35 120.2 . . ?
C31 C36 H36 119.2 . . ?
C35 C36 C31 121.6(2) . . ?
C35 C36 H36 119.2 . . ?
Si2 C37 H37A 109.5 . . ?
Si2 C37 H37B 109.5 . . ?
Si2 C37 H37C 109.5 . . ?
H37A C37 H37B 109.5 . . ?
H37A C37 H37C 109.5 . . ?
H37B C37 H37C 109.5 . . ?
Si2 C38 H38A 109.5 . . ?
Si2 C38 H38B 109.5 . . ?
Si2 C38 H38C 109.5 . . ?
H38A C38 H38B 109.5 . . ?
H38A C38 H38C 109.5 . . ?
H38B C38 H38C 109.5 . . ?
Si2 C39 H39A 109.5 . . ?
Si2 C39 H39B 109.5 . . ?
Si2 C39 H39C 109.5 . . ?
H39A C39 H39B 109.5 . . ?
H39A C39 H39C 109.5 . . ?
H39B C39 H39C 109.5 . . ?
Si1 C40 H40A 109.5 . . ?
Si1 C40 H40B 109.5 . . ?
Si1 C40 H40C 109.5 . . ?
H40A C40 H40B 109.5 . . ?
H40A C40 H40C 109.5 . . ?
H40B C40 H40C 109.5 . . ?
Si1 C41 H41A 109.5 . . ?
Si1 C41 H41B 109.5 . . ?
Si1 C41 H41C 109.5 . . ?
H41A C41 H41B 109.5 . . ?
H41A C41 H41C 109.5 . . ?
H41B C41 H41C 109.5 . . ?
Si1 C42 H42A 109.5 . . ?
Si1 C42 H42B 109.5 . . ?
Si1 C42 H42C 109.5 . . ?
H42A C42 H42B 109.5 . . ?
H42A C42 H42C 109.5 . . ?
H42B C42 H42C 109.5 . . ?
F1 B1 F2 110.0(2) . . ?
F1 B1 F3 109.6(2) . . ?
F1 B1 F4 110.9(3) . . ?
F2 B1 F3 107.3(2) . . ?
F4 B1 F2 109.5(2) . . ?
F4 B1 F3 109.5(2) . . ?

loop_
_geom_bond_atom_site_label_1
_geom_bond_atom_site_label_2
_geom_bond_distance
_geom_bond_site_symmetry_2
_geom_bond_publ_flag
Ag1 P1 2.4241(5) . ?
Ag1 P2 2.4223(5) . ?
P1 C1 1.832(2) . ?
P1 C7 1.825(2) . ?
P1 C13 1.827(2) . ?
P2 C19 1.822(2) . ?
P2 C25 1.830(2) . ?
P2 C31 1.834(2) . ?
Si1 C6 1.910(2) . ?
Si1 C40 1.875(2) . ?
Si1 C41 1.864(3) . ?
Si1 C42 1.863(3) . ?
Si2 C32 1.906(2) . ?
Si2 C37 1.866(2) . ?
Si2 C38 1.861(3) . ?
Si2 C39 1.873(2) . ?
F1 B1 1.366(3) . ?
F2 B1 1.404(3) . ?
F3 B1 1.409(3) . ?
F4 B1 1.368(3) . ?
C1 C2 1.403(3) . ?
C1 C6 1.419(3) . ?
C2 H2 0.9500 . ?
C2 C3 1.384(3) . ?
C3 H3 0.9500 . ?
C3 C4 1.387(3) . ?
C4 H4 0.9500 . ?
C4 C5 1.394(3) . ?
C5 H5 0.9500 . ?
C5 C6 1.405(3) . ?
C7 C8 1.396(3) . ?
C7 C12 1.398(3) . ?
C8 H8 0.9500 . ?
C8 C9 1.389(3) . ?
C9 H9 0.9500 . ?
C9 C10 1.393(3) . ?
C10 H10 0.9500 . ?
C10 C11 1.384(3) . ?
C11 H11 0.9500 . ?
C11 C12 1.391(3) . ?
C12 H12 0.9500 . ?
C13 C14 1.394(3) . ?
C13 C18 1.398(3) . ?
C14 H14 0.9500 . ?
C14 C15 1.396(3) . ?
C15 H15 0.9500 . ?
C15 C16 1.388(3) . ?
C16 H16 0.9500 . ?
C16 C17 1.389(3) . ?
C17 H17 0.9500 . ?
C17 C18 1.390(3) . ?
C18 H18 0.9500 . ?
C19 C20 1.395(3) . ?
C19 C24 1.396(3) . ?
C20 H20 0.9500 . ?
C20 C21 1.390(3) . ?
C21 H21 0.9500 . ?
C21 C22 1.384(3) . ?
C22 H22 0.9500 . ?
C22 C23 1.388(3) . ?
C23 H23 0.9500 . ?
C23 C24 1.393(3) . ?
C24 H24 0.9500 . ?
C25 C26 1.397(3) . ?
C25 C30 1.391(3) . ?
C26 H26 0.9500 . ?
C26 C27 1.392(3) . ?
C27 H27 0.9500 . ?
C27 C28 1.388(3) . ?
C28 H28 0.9500 . ?
C28 C29 1.378(3) . ?
C29 H29 0.9500 . ?
C29 C30 1.393(3) . ?
C30 H30 0.9500 . ?
C31 C32 1.420(3) . ?
C31 C36 1.399(3) . ?
C32 C33 1.408(3) . ?
C33 H33 0.9500 . ?
C33 C34 1.390(3) . ?
C34 H34 0.9500 . ?
C34 C35 1.388(3) . ?
C35 H35 0.9500 . ?
C35 C36 1.388(3) . ?
C36 H36 0.9500 . ?
C37 H37A 0.9800 . ?
C37 H37B 0.9800 . ?
C37 H37C 0.9800 . ?
C38 H38A 0.9800 . ?
C38 H38B 0.9800 . ?
C38 H38C 0.9800 . ?
C39 H39A 0.9800 . ?
C39 H39B 0.9800 . ?
C39 H39C 0.9800 . ?
C40 H40A 0.9800 . ?
C40 H40B 0.9800 . ?
C40 H40C 0.9800 . ?
C41 H41A 0.9800 . ?
C41 H41B 0.9800 . ?
C41 H41C 0.9800 . ?
C42 H42A 0.9800 . ?
C42 H42B 0.9800 . ?
C42 H42C 0.9800 . ?

loop_
_geom_torsion_atom_site_label_1
_geom_torsion_atom_site_label_2
_geom_torsion_atom_site_label_3
_geom_torsion_atom_site_label_4
_geom_torsion
_geom_torsion_site_symmetry_1
_geom_torsion_site_symmetry_2
_geom_torsion_site_symmetry_3
_geom_torsion_site_symmetry_4
_geom_torsion_publ_flag
Ag1 P1 C1 C2 -125.25(15) . . . . ?
Ag1 P1 C1 C6 53.54(19) . . . . ?
Ag1 P1 C7 C8 37.25(18) . . . . ?
Ag1 P1 C7 C12 -141.39(17) . . . . ?
Ag1 P1 C13 C14 -126.59(16) . . . . ?
Ag1 P1 C13 C18 50.87(17) . . . . ?
Ag1 P2 C19 C20 30.67(18) . . . . ?
Ag1 P2 C19 C24 -155.27(16) . . . . ?
Ag1 P2 C25 C26 43.25(18) . . . . ?
Ag1 P2 C25 C30 -131.54(18) . . . . ?
Ag1 P2 C31 C32 53.4(2) . . . . ?
Ag1 P2 C31 C36 -124.87(15) . . . . ?
P1 C1 C2 C3 179.02(16) . . . . ?
P1 C1 C6 Si1 -0.4(3) . . . . ?
P1 C1 C6 C5 -179.62(16) . . . . ?
P1 C7 C8 C9 -178.61(18) . . . . ?
P1 C7 C12 C11 178.88(18) . . . . ?
P1 C13 C14 C15 177.14(16) . . . . ?
P1 C13 C18 C17 -177.59(17) . . . . ?
P2 C19 C20 C21 172.68(18) . . . . ?
P2 C19 C24 C23 -173.49(17) . . . . ?
P2 C25 C26 C27 -174.63(18) . . . . ?
P2 C25 C30 C29 174.68(19) . . . . ?
P2 C31 C32 Si2 0.5(3) . . . . ?
P2 C31 C32 C33 -177.46(15) . . . . ?
P2 C31 C36 C35 177.38(16) . . . . ?
Si2 C32 C33 C34 -178.17(18) . . . . ?
C1 P1 C7 C8 -94.28(18) . . . . ?
C1 P1 C7 C12 87.1(2) . . . . ?
C1 P1 C13 C14 9.9(2) . . . . ?
C1 P1 C13 C18 -172.63(17) . . . . ?
C1 C2 C3 C4 0.4(3) . . . . ?
C2 C1 C6 Si1 178.37(17) . . . . ?
C2 C1 C6 C5 -0.8(3) . . . . ?
C2 C3 C4 C5 -0.2(3) . . . . ?
C3 C4 C5 C6 -0.5(3) . . . . ?
C4 C5 C6 Si1 -178.35(18) . . . . ?
C4 C5 C6 C1 1.0(3) . . . . ?
C6 C1 C2 C3 0.2(3) . . . . ?
C7 P1 C1 C2 -4.50(19) . . . . ?
C7 P1 C1 C6 174.30(17) . . . . ?
C7 P1 C13 C14 120.83(18) . . . . ?
C7 P1 C13 C18 -61.71(18) . . . . ?
C7 C8 C9 C10 -0.1(3) . . . . ?
C8 C7 C12 C11 0.3(3) . . . . ?
C8 C9 C10 C11 -0.3(3) . . . . ?
C9 C10 C11 C12 0.6(4) . . . . ?
C10 C11 C12 C7 -0.6(4) . . . . ?
C12 C7 C8 C9 0.1(3) . . . . ?
C13 P1 C1 C2 104.33(17) . . . . ?
C13 P1 C1 C6 -76.88(18) . . . . ?
C13 P1 C7 C8 154.42(17) . . . . ?
C13 P1 C7 C12 -24.2(2) . . . . ?
C13 C14 C15 C16 0.1(3) . . . . ?
C14 C13 C18 C17 0.0(3) . . . . ?
C14 C15 C16 C17 0.3(3) . . . . ?
C15 C16 C17 C18 -0.6(3) . . . . ?
C16 C17 C18 C13 0.5(3) . . . . ?
C18 C13 C14 C15 -0.3(3) . . . . ?
C19 P2 C25 C26 159.65(17) . . . . ?
C19 P2 C25 C30 -15.1(2) . . . . ?
C19 P2 C31 C32 -78.43(19) . . . . ?
C19 P2 C31 C36 103.29(17) . . . . ?
C19 C20 C21 C22 1.3(3) . . . . ?
C20 C19 C24 C23 0.5(3) . . . . ?
C20 C21 C22 C23 0.2(3) . . . . ?
C21 C22 C23 C24 -1.4(3) . . . . ?
C22 C23 C24 C19 1.1(3) . . . . ?
C24 C19 C20 C21 -1.6(3) . . . . ?
C25 P2 C19 C20 -80.16(18) . . . . ?
C25 P2 C19 C24 93.90(19) . . . . ?
C25 P2 C31 C32 173.90(17) . . . . ?
C25 P2 C31 C36 -4.38(19) . . . . ?
C25 C26 C27 C28 -0.2(4) . . . . ?
C26 C25 C30 C29 0.0(3) . . . . ?
C26 C27 C28 C29 -0.1(4) . . . . ?
C27 C28 C29 C30 0.4(4) . . . . ?
C28 C29 C30 C25 -0.3(4) . . . . ?
C30 C25 C26 C27 0.3(3) . . . . ?
C31 P2 C19 C20 168.88(17) . . . . ?
C31 P2 C19 C24 -17.1(2) . . . . ?
C31 P2 C25 C26 -89.13(19) . . . . ?
C31 P2 C25 C30 96.1(2) . . . . ?
C31 C32 C33 C34 0.2(3) . . . . ?
C32 C31 C36 C35 -0.9(3) . . . . ?
C32 C33 C34 C35 -1.1(3) . . . . ?
C33 C34 C35 C36 1.0(3) . . . . ?
C34 C35 C36 C31 0.0(3) . . . . ?
C36 C31 C32 Si2 178.77(16) . . . . ?
C36 C31 C32 C33 0.8(3) . . . . ?
